data_1565345
loop_
_publ_author_name
'Zhao, Yong-Ye'
'xiao, hongyan'
'Tung, Chen-Ho'
'Wu, Li-Zhu'
'Cong, Huan'

_publ_section_title
;
 Adsorptive Separation of Cyclohexanol and Cyclohexanone by Nonporous
 Adaptive Crystals of RhombicArene
;
_journal_name_full 'Chemical Science'
_journal_paper_doi 10.1039/D1SC04728K
_journal_year 2021
_chemical_formula_moiety 'C74 H76 O12, C6 H10 O, C4 H10 O'
_chemical_formula_sum 'C84 H96 O14'
_chemical_formula_weight 1329.60
_space_group_crystal_system monoclinic
_space_group_IT_number 4
_space_group_name_Hall 'P 2yb'
_space_group_name_H-M_alt 'P 1 21 1'
_atom_sites_solution_hydrogens geom
_atom_sites_solution_primary dual
_audit_creation_date 2021-02-09
_audit_creation_method
;
Olex2 1.3
(compiled 2020.11.12 svn.r5f609507 for OlexSys, GUI svn.r6226)
;
_audit_update_record
;
2021-03-02 deposited with the CCDC.	2021-11-22 downloaded from the CCDC.
;
_cell_angle_alpha 90
_cell_angle_beta 103.7110(10)
_cell_angle_gamma 90
_cell_formula_units_Z 2
_cell_length_a 13.71520(10)
_cell_length_b 15.94590(10)
_cell_length_c 18.62990(10)
_cell_measurement_reflns_used 42503
_cell_measurement_temperature 170.00(12)
_cell_measurement_theta_max 74.9940
_cell_measurement_theta_min 2.4160
_cell_volume 3958.28(5)
_computing_cell_refinement 'CrysAlisPro 1.171.40.67a (Rigaku OD, 2019)'
_computing_data_collection 'CrysAlisPro 1.171.40.67a (Rigaku OD, 2019)'
_computing_data_reduction 'CrysAlisPro 1.171.40.67a (Rigaku OD, 2019)'
_computing_molecular_graphics 'Olex2 1.3 (Dolomanov et al., 2009)'
_computing_publication_material 'Olex2 1.3 (Dolomanov et al., 2009)'
_computing_structure_refinement 'SHELXL 2018/3 (Sheldrick, 2015)'
_computing_structure_solution 'SHELXT 2018/2 (Sheldrick, 2018)'
_diffrn_ambient_environment N~2~
_diffrn_ambient_temperature 170.00(12)
_diffrn_detector 'Hybrid Pixel Array Detector'
_diffrn_detector_area_resol_mean 10.0000
_diffrn_detector_type HyPix
_diffrn_measured_fraction_theta_full 1.000
_diffrn_measured_fraction_theta_max 0.979
_diffrn_measurement_details
;
List of Runs (angles in degrees, time in seconds):

  # Type    Start    End  Width  t~exp~   \w     \q     \k     \f   Frames
#--------------------------------------------------------------------------
  1  \w    -82.00  -5.00   0.50    0.20    --  -47.20 103.00  92.00  154
  2  \w      5.00  70.00   0.50    0.20    --   47.20-103.00  -9.00  130
  3  \w   -153.00-126.00   0.50    0.80    --  -99.00-103.00  -9.00   54
  4  \w    -90.00 -65.00   0.50    0.80    --  -99.00 103.00  92.00   50
  5  \w    105.00 132.00   0.50    0.80    --  103.25 103.00  92.00   54
  6  \w     67.00 102.00   0.50    0.80    --  103.25-103.00  -9.00   70
  7  \w   -103.00 -72.00   0.50    0.20    --  -47.20 -77.00 -60.00   62
  8  \w    -40.00  26.00   0.50    0.20    --  -47.20  38.00 -30.00  132
  9  \w   -120.00 -82.00   0.50    0.20    --  -47.20-125.00 120.00   76
 10  \w   -107.00 -74.00   0.50    0.20    --  -47.20-125.00 150.00   66
 11  \w     13.00  46.00   0.50    0.20    --   47.20 -38.00 -30.00   66
 12  \w    -19.00  29.00   0.50    0.20    --   47.20 -19.00  60.00   96
 13  \w    -24.00  47.00   0.50    0.20    --   47.20 -38.00  30.00  142
 14  \w    -51.00 -26.00   0.50    0.80    --  -99.00 125.00-120.00   50
 15  \w   -118.00 -89.00   0.50    0.80    --  -99.00 -49.00 -97.80   58
 16  \w   -108.00 -68.00   0.50    0.80    --  -99.00 112.00 -47.28   80
 17  \w   -112.00 -74.00   0.50    0.80    --  -99.00 125.00-120.00   76
 18  \w    -65.00 -39.00   0.50    0.80    --  -99.00  61.00-120.00   52
 19  \w   -167.00-122.00   0.50    0.80    --  -99.00 -49.00 -97.80   90
 20  \w   -112.00 -42.00   0.50    0.80    --  -99.00 125.00  60.00  140
 21  \w   -167.00 -86.00   0.50    0.80    --  -99.00 -54.00-108.91  162
 22  \w   -111.00 -58.00   0.50    0.80    --  -99.00 125.00  90.00  106
 23  \w   -167.00 -91.00   0.50    0.80    --  -99.00 -94.00 -30.00  152
 24  \w   -126.00 -76.00   0.50    0.80    --  -99.00 144.00  -1.02  100
 25  \w   -112.00 -80.00   0.50    0.80    --  -99.00 -77.00  60.00   64
 26  \w    -59.00 -32.00   0.50    0.80    --  -99.00 112.00 -47.28   54
 27  \w   -104.00 -38.00   0.50    0.80    --  -99.00 125.00 120.00  132
 28  \w    -58.00 -26.00   0.50    0.80    --  -99.00  61.00  90.00   64
 29  \w   -156.00 -80.00   0.50    0.80    --  -99.00 -67.00  31.14  152
 30  \w    -68.00 -27.00   0.50    0.80    --  -99.00  61.00 -90.00   82
 31  \w     37.00  85.00   0.50    0.80    --  103.25-125.00  60.00   96
 32  \w     98.00 165.00   0.50    0.80    --  103.25  15.00 150.00  134
 33  \w     31.00 102.00   0.50    0.80    --  103.25-125.00-180.00  142
 34  \w     55.00 111.00   0.50    0.80    --  103.25-125.00   0.00  112
 35  \w    127.00 168.00   0.50    0.80    --  103.25  45.00  30.00   82
 36  \w    143.00 169.00   0.50    0.80    --  103.25  45.00-180.00   52
 37  \w     47.00  74.00   0.50    0.80    --  103.25 -61.00  30.00   54
 38  \w     57.00  83.00   0.50    0.80    --  103.25 -94.00 -90.00   52
 39  \w     31.00  70.00   0.50    0.80    --  103.25 -61.00 -30.00   78
 40  \w     90.00 164.00   0.50    0.80    --  103.25  15.00   0.00  148
 41  \w    132.00 157.00   0.50    0.80    --  103.25  45.00-150.00   50
 42  \w     31.00  74.00   0.50    0.80    --  103.25 -61.00 -90.00   86
 43  \w     41.00  75.00   0.50    0.80    --  103.25 -61.00   0.00   68
 44  \w     92.00 169.00   0.50    0.80    --  103.25  45.00  60.00  154
 45  \w     92.00 124.00   0.50    0.80    --  103.25  45.00-180.00   64
;
_diffrn_measurement_device 'four-circle diffractometer'
_diffrn_measurement_device_type 'XtaLAB Synergy R, HyPix'
_diffrn_measurement_method '\w scans'
_diffrn_orient_matrix_type 'CrysAlisPro convention (1999,Acta A55,543-557)'
_diffrn_orient_matrix_UB_11 -0.0630981000
_diffrn_orient_matrix_UB_12 0.0696083000
_diffrn_orient_matrix_UB_13 -0.0464203000
_diffrn_orient_matrix_UB_21 0.0890205000
_diffrn_orient_matrix_UB_22 0.0611108000
_diffrn_orient_matrix_UB_23 0.0223663000
_diffrn_orient_matrix_UB_31 0.0381004000
_diffrn_orient_matrix_UB_32 -0.0274616000
_diffrn_orient_matrix_UB_33 -0.0678017000
_diffrn_radiation_monochromator mirror
_diffrn_radiation_probe x-ray
_diffrn_radiation_type 'Cu K\a'
_diffrn_radiation_wavelength 1.54184
_diffrn_reflns_av_R_equivalents 0.0302
_diffrn_reflns_av_unetI/netI 0.0237
_diffrn_reflns_Laue_measured_fraction_full 1.000
_diffrn_reflns_Laue_measured_fraction_max 0.979
_diffrn_reflns_limit_h_max 17
_diffrn_reflns_limit_h_min -16
_diffrn_reflns_limit_k_max 19
_diffrn_reflns_limit_k_min -19
_diffrn_reflns_limit_l_max 20
_diffrn_reflns_limit_l_min -23
_diffrn_reflns_number 57056
_diffrn_reflns_point_group_measured_fraction_full 0.996
_diffrn_reflns_point_group_measured_fraction_max 0.956
_diffrn_reflns_theta_full 67.684
_diffrn_reflns_theta_max 75.374
_diffrn_reflns_theta_min 2.441
_diffrn_source 'Rotating-anode X-ray tube'
_diffrn_source_type 'PhotonJet R (Cu) X-ray Source'
_exptl_absorpt_coefficient_mu 0.600
_exptl_absorpt_correction_T_max 1.00000
_exptl_absorpt_correction_T_min 0.84128
_exptl_absorpt_correction_type multi-scan
_exptl_absorpt_process_details
;
CrysAlisPro 1.171.40.67a (Rigaku Oxford Diffraction, 2019)
Empirical absorption correction using spherical harmonics,
 implemented in SCALE3 ABSPACK scaling algorithm.
;
_exptl_crystal_colour colourless
_exptl_crystal_colour_primary colourless
_exptl_crystal_density_diffrn 1.116
_exptl_crystal_description prism
_exptl_crystal_F_000 1424
_exptl_crystal_size_max 0.32
_exptl_crystal_size_mid 0.06
_exptl_crystal_size_min 0.05
_refine_diff_density_max 0.562
_refine_diff_density_min -0.249
_refine_diff_density_rms 0.039
_refine_ls_abs_structure_details
;
 Flack x determined using 6737 quotients [(I+)-(I-)]/[(I+)+(I-)]
 (Parsons, Flack and Wagner, Acta Cryst. B69 (2013) 249-259).
;
_refine_ls_abs_structure_Flack 0.04(3)
_refine_ls_extinction_method none
_refine_ls_goodness_of_fit_ref 1.036
_refine_ls_hydrogen_treatment constr
_refine_ls_matrix_type full
_refine_ls_number_parameters 916
_refine_ls_number_reflns 15673
_refine_ls_number_restraints 53
_refine_ls_restrained_S_all 1.037
_refine_ls_R_factor_all 0.0463
_refine_ls_R_factor_gt 0.0450
_refine_ls_shift/su_max 0.010
_refine_ls_shift/su_mean 0.001
_refine_ls_structure_factor_coef Fsqd
_refine_ls_weighting_details 'w=1/[\s^2^(Fo^2^)+(0.0900P)^2^+0.5225P] where P=(Fo^2^+2Fc^2^)/3'
_refine_ls_weighting_scheme calc
_refine_ls_wR_factor_gt 0.1301
_refine_ls_wR_factor_ref 0.1316
_reflns_Friedel_coverage 0.883
_reflns_Friedel_fraction_full 0.992
_reflns_Friedel_fraction_max 0.932
_reflns_number_gt 15007
_reflns_number_total 15673
_reflns_threshold_expression 'I > 2\s(I)'
_cod_data_source_file d1sc04728k2.cif
_cod_data_source_block tx5125_sq
_cod_database_code 1565345
_shelx_shelxl_version_number 2018/3
_chemical_oxdiff_formula CHNO
_shelx_space_group_comment
;
The symmetry employed for this shelxl refinement is uniquely defined
by the following loop, which should always be used as a source of
symmetry information in preference to the above space-group names.
They are only intended as comments.
;
_reflns_odcompleteness_completeness 100.00
_reflns_odcompleteness_iscentric 1
_reflns_odcompleteness_theta 66.97
_olex2_refinement_description
;
1. Fixed Uiso
 At 1.2 times of:
  All C(H) groups, All C(H,H) groups, All C(H,H,H,H) groups
 At 1.5 times of:
  All C(H,H,H) groups, All O(H) groups
2. Restrained distances
 C51A-C50A = C51-C50 = C52-C51 = C52-C51A
 1.54 with sigma of 0.01
3. Uiso/Uaniso restraints and constraints
C50 \\sim C51 \\sim C51A \\sim C50A: within 1.7A with sigma of 0.02 and sigma
for terminal atoms of 0.04 within 1.7A
Uanis(C51) \\sim Ueq, Uanis(C51A) \\sim Ueq: with sigma of 0.01 and sigma for
terminal atoms of 0.02
4. Others
 Sof(H49C)=Sof(H49D)=Sof(H52C)=Sof(H52D)=Sof(C51A)=Sof(H51C)=Sof(H51D)=
 Sof(C50A)=Sof(H50C)=Sof(H50D)=1-FVAR(1)
 Sof(H49A)=Sof(H49B)=Sof(C50)=Sof(H50A)=Sof(H50B)=Sof(C51)=Sof(H51A)=Sof(H51B)=
 Sof(H52A)=Sof(H52B)=FVAR(1)
5.a Secondary CH2 refined with riding coordinates:
 C5(H5A,H5B), C6(H6A,H6B), C7(H7A,H7B), C8(H8A,H8B), C13(H13A,H13B), C14(H14A,
 H14B), C15(H15A,H15B), C16(H16A,H16B), C28(H28A,H28B), C40(H40A,H40B),
 C41(H41A,H41B), C42(H42A,H42B), C43(H43A,H43B), C49(H49A,H49B), C49(H49C,H49D),
  C50(H50A,H50B), C51(H51A,H51B), C52(H52A,H52B), C52(H52C,H52D), C65(H65A,
 H65B), C75(H75A,H75B), C76(H76A,H76B), C77(H77A,H77B), C78(H78A,H78B),
 C79(H79A,H79B), C81(H81A,H81B), C82(H82A,H82B), C51A(H51C,H51D), C50A(H50C,
 H50D)
5.b Aromatic/amide H refined with riding coordinates:
 C3(H3), C18(H18), C22(H22), C25(H25), C31(H31), C34(H34), C38(H38), C54(H54),
 C58(H58), C61(H61), C67(H67), C70(H70)
5.c Idealised Me refined as rotating group:
 C26(H26A,H26B,H26C), C27(H27A,H27B,H27C), C35(H35A,H35B,H35C), C36(H36A,H36B,
 H36C), C63(H63A,H63B,H63C), C64(H64A,H64B,H64C), C72(H72A,H72B,H72C), C73(H73A,
 H73B,H73C), C80(H80A,H80B,H80C), C83(H83A,H83B,H83C)
5.d Idealised tetrahedral OH refined as rotating group:
 O1(H1), O2(H2), O7(H7), O8(H8)
;
_olex2_submission_special_instructions 'No special instructions were received'
_oxdiff_exptl_absorpt_empirical_details
;
Empirical correction (ABSPACK) includes:
- Absorption correction using spherical harmonics
- Frame scaling
;
_oxdiff_exptl_absorpt_empirical_full_max 1.511
_oxdiff_exptl_absorpt_empirical_full_min 0.535

loop_
_space_group_symop_operation_xyz
'x, y, z'
'-x, y+1/2, -z'

loop_
_atom_site_label
_atom_site_type_symbol
_atom_site_fract_x
_atom_site_fract_y
_atom_site_fract_z
_atom_site_U_iso_or_equiv
_atom_site_adp_type
_atom_site_occupancy
_atom_site_site_symmetry_order
_atom_site_calc_flag
_atom_site_refinement_flags_posn
_atom_site_refinement_flags_adp
_atom_site_refinement_flags_occupancy
_atom_site_disorder_assembly
_atom_site_disorder_group
O1 O 0.39891(15) 0.67671(14) 0.15481(12) 0.0529(5) Uani 1 1 d . . . . .
H1 H 0.378981 0.654437 0.114308 0.079 Uiso 1 1 calc R U . . .
O2 O 0.49997(16) 0.73293(12) 0.34116(10) 0.0484(4) Uani 1 1 d . . . . .
H2 H 0.505573 0.738127 0.385741 0.073 Uiso 1 1 calc R U . . .
O3 O 0.48944(14) 0.80233(13) 0.47377(10) 0.0461(4) Uani 1 1 d . . . . .
O4 O 0.09197(15) 0.70951(15) 0.43609(13) 0.0554(5) Uani 1 1 d . . . . .
O5 O 0.38701(14) 0.56593(11) 0.60492(10) 0.0445(4) Uani 1 1 d . . . . .
O6 O 0.02502(15) 0.42860(14) 0.45734(13) 0.0585(5) Uani 1 1 d . . . . .
O7 O 0.12972(18) 0.35182(13) 0.36227(10) 0.0516(5) Uani 1 1 d . . . . .
H7 H 0.092547 0.383627 0.377899 0.077 Uiso 1 1 calc R U . . .
O8 O 0.31222(16) 0.25365(16) 0.30624(10) 0.0564(5) Uani 1 1 d . . . . .
H8 H 0.354960 0.246586 0.282619 0.085 Uiso 1 1 calc R U . . .
O9 O 0.23126(17) 0.36746(14) -0.02516(11) 0.0555(5) Uani 1 1 d . . . . .
O10 O 0.40804(17) 0.16950(19) 0.21327(13) 0.0682(7) Uani 1 1 d . . . . .
O11 O 0.60882(16) 0.34922(12) 0.10743(13) 0.0552(5) Uani 1 1 d . . . . .
O12 O 0.40611(17) 0.64176(13) 0.00910(12) 0.0562(5) Uani 1 1 d . . . . .
C1 C 0.4965(2) 0.70057(15) 0.16346(14) 0.0399(5) Uani 1 1 d . . . . .
C2 C 0.56408(19) 0.65312(14) 0.13449(13) 0.0383(5) Uani 1 1 d . . . . .
C3 C 0.66290(19) 0.68006(16) 0.14788(14) 0.0410(5) Uani 1 1 d . . . . .
H3 H 0.708456 0.648830 0.129066 0.049 Uiso 1 1 calc R U . . .
C4 C 0.6964(2) 0.75205(16) 0.18839(14) 0.0436(5) Uani 1 1 d . . . . .
C5 C 0.8052(2) 0.7782(2) 0.19904(18) 0.0564(7) Uani 1 1 d . . . . .
H5A H 0.846315 0.742278 0.236245 0.068 Uiso 1 1 calc R U . . .
H5B H 0.825270 0.768823 0.153126 0.068 Uiso 1 1 calc R U . . .
C6 C 0.8269(3) 0.8677(3) 0.2218(3) 0.0769(11) Uani 1 1 d . . . . .
H6A H 0.898843 0.876737 0.236647 0.092 Uiso 1 1 calc R U . . .
H6B H 0.799254 0.904739 0.180727 0.092 Uiso 1 1 calc R U . . .
C7 C 0.7813(4) 0.8853(3) 0.2835(2) 0.0879(14) Uani 1 1 d . . . . .
H7A H 0.799384 0.941681 0.301359 0.105 Uiso 1 1 calc R U . . .
H7B H 0.808257 0.846660 0.323498 0.105 Uiso 1 1 calc R U . . .
C8 C 0.6627(3) 0.8773(2) 0.26176(18) 0.0638(9) Uani 1 1 d . . . . .
H8A H 0.637773 0.876497 0.306334 0.077 Uiso 1 1 calc R U . . .
H8B H 0.634247 0.925787 0.232870 0.077 Uiso 1 1 calc R U . . .
C9 C 0.6290(2) 0.79834(16) 0.21759(13) 0.0440(6) Uani 1 1 d . . . . .
C10 C 0.5284(2) 0.77278(15) 0.20467(13) 0.0420(5) Uani 1 1 d . . . . .
C11 C 0.4530(2) 0.81875(16) 0.23576(14) 0.0444(6) Uani 1 1 d . . . . .
C12 C 0.3929(3) 0.88087(18) 0.19536(15) 0.0546(7) Uani 1 1 d . . . . .
C13 C 0.4067(4) 0.9049(2) 0.11913(18) 0.0745(12) Uani 1 1 d . . . . .
H13A H 0.379600 0.860526 0.084520 0.089 Uiso 1 1 calc R U . . .
H13B H 0.477850 0.909347 0.121364 0.089 Uiso 1 1 calc R U . . .
C14 C 0.3558(6) 0.9875(3) 0.0902(3) 0.122(3) Uani 1 1 d . . . . .
H14A H 0.396016 1.033796 0.114820 0.146 Uiso 1 1 calc R U . . .
H14B H 0.352142 0.991929 0.037744 0.146 Uiso 1 1 calc R U . . .
C15 C 0.2544(5) 0.9938(4) 0.1025(3) 0.116(2) Uani 1 1 d . . . . .
H15A H 0.213482 0.948820 0.076037 0.139 Uiso 1 1 calc R U . . .
H15B H 0.224748 1.046520 0.082371 0.139 Uiso 1 1 calc R U . . .
C16 C 0.2527(4) 0.9890(3) 0.1832(2) 0.0820(13) Uani 1 1 d . . . . .
H16A H 0.184140 0.980348 0.187170 0.098 Uiso 1 1 calc R U . . .
H16B H 0.275699 1.041953 0.206807 0.098 Uiso 1 1 calc R U . . .
C17 C 0.3179(3) 0.91894(19) 0.22351(16) 0.0572(8) Uani 1 1 d . . . . .
C18 C 0.3017(2) 0.89066(16) 0.29031(15) 0.0475(6) Uani 1 1 d . . . . .
H18 H 0.250591 0.915067 0.308230 0.057 Uiso 1 1 calc R U . . .
C19 C 0.3588(2) 0.82732(15) 0.33145(13) 0.0403(5) Uani 1 1 d . . . . .
C20 C 0.32664(19) 0.79108(14) 0.39618(13) 0.0379(5) Uani 1 1 d . . . . .
C21 C 0.39059(19) 0.77772(15) 0.46545(13) 0.0379(5) Uani 1 1 d . . . . .
C22 C 0.35476(19) 0.74137(15) 0.52209(13) 0.0369(5) Uani 1 1 d . . . . .
H22 H 0.398520 0.732856 0.567928 0.044 Uiso 1 1 calc R U . . .
C23 C 0.25550(19) 0.71768(14) 0.51157(14) 0.0378(5) Uani 1 1 d . . . . .
C24 C 0.19046(19) 0.73268(16) 0.44249(15) 0.0422(5) Uani 1 1 d . . . . .
C25 C 0.2260(2) 0.76879(16) 0.38634(14) 0.0432(5) Uani 1 1 d . . . . .
H25 H 0.181854 0.778470 0.340884 0.052 Uiso 1 1 calc R U . . .
C26 C 0.5551(2) 0.7899(2) 0.54535(15) 0.0536(7) Uani 1 1 d . . . . .
H26A H 0.620524 0.811489 0.545470 0.080 Uiso 1 1 calc R U . . .
H26B H 0.559952 0.731121 0.556628 0.080 Uiso 1 1 calc R U . . .
H26C H 0.528856 0.818921 0.581839 0.080 Uiso 1 1 calc R U . . .
C27 C 0.0253(3) 0.7191(4) 0.3657(3) 0.0890(14) Uani 1 1 d . . . . .
H27A H 0.040294 0.677805 0.332370 0.133 Uiso 1 1 calc R U . . .
H27B H 0.032997 0.774178 0.346884 0.133 Uiso 1 1 calc R U . . .
H27C H -0.042543 0.711911 0.370056 0.133 Uiso 1 1 calc R U . . .
C28 C 0.2204(2) 0.67120(15) 0.57164(14) 0.0400(5) Uani 1 1 d . . . . .
H28A H 0.155109 0.692145 0.574731 0.048 Uiso 1 1 calc R U . . .
H28B H 0.267062 0.680901 0.618865 0.048 Uiso 1 1 calc R U . . .
C29 C 0.21351(19) 0.57795(15) 0.55521(14) 0.0382(5) Uani 1 1 d . . . . .
C30 C 0.29966(19) 0.52695(15) 0.57039(13) 0.0369(5) Uani 1 1 d . . . . .
C31 C 0.29317(19) 0.44258(15) 0.55037(12) 0.0375(5) Uani 1 1 d . . . . .
H31 H 0.350562 0.409416 0.561410 0.045 Uiso 1 1 calc R U . . .
C32 C 0.2022(2) 0.40730(15) 0.51416(13) 0.0393(5) Uani 1 1 d . . . . .
C33 C 0.1170(2) 0.45772(17) 0.49937(15) 0.0434(5) Uani 1 1 d . . . . .
C34 C 0.1223(2) 0.54150(16) 0.52007(16) 0.0435(5) Uani 1 1 d . . . . .
H34 H 0.064133 0.573767 0.510385 0.052 Uiso 1 1 calc R U . . .
C35 C 0.4782(2) 0.5195(2) 0.6122(2) 0.0579(7) Uani 1 1 d . . . . .
H35A H 0.485827 0.503815 0.564058 0.087 Uiso 1 1 calc R U . . .
H35B H 0.475747 0.469961 0.640971 0.087 Uiso 1 1 calc R U . . .
H35C H 0.534012 0.553599 0.636321 0.087 Uiso 1 1 calc R U . . .
C36 C -0.0274(3) 0.3730(3) 0.4941(3) 0.0840(12) Uani 1 1 d . . . . .
H36A H -0.087953 0.354671 0.460452 0.126 Uiso 1 1 calc R U . . .
H36B H -0.043872 0.401269 0.535198 0.126 Uiso 1 1 calc R U . . .
H36C H 0.014100 0.325255 0.511719 0.126 Uiso 1 1 calc R U . . .
C37 C 0.20233(19) 0.31781(15) 0.49044(14) 0.0384(5) Uani 1 1 d . . . . .
C38 C 0.2419(2) 0.25575(16) 0.54151(14) 0.0420(5) Uani 1 1 d . . . . .
H38 H 0.262154 0.269947 0.591242 0.050 Uiso 1 1 calc R U . . .
C39 C 0.2521(2) 0.17228(16) 0.52033(14) 0.0422(5) Uani 1 1 d . . . . .
C40 C 0.2931(3) 0.10777(18) 0.57919(17) 0.0540(7) Uani 1 1 d . . . . .
H40A H 0.265978 0.118279 0.621930 0.065 Uiso 1 1 calc R U . . .
H40B H 0.365491 0.113461 0.594514 0.065 Uiso 1 1 calc R U . . .
C41 C 0.2671(4) 0.0191(2) 0.5521(2) 0.0767(11) Uani 1 1 d . . . . .
H41A H 0.302812 -0.020648 0.588385 0.092 Uiso 1 1 calc R U . . .
H41B H 0.195717 0.009613 0.545600 0.092 Uiso 1 1 calc R U . . .
C42 C 0.2960(4) 0.0063(2) 0.4797(2) 0.0751(11) Uani 1 1 d . . . . .
H42A H 0.367382 0.016568 0.486727 0.090 Uiso 1 1 calc R U . . .
H42B H 0.283224 -0.051551 0.464244 0.090 Uiso 1 1 calc R U . . .
C43 C 0.2391(3) 0.06320(18) 0.41975(17) 0.0562(7) Uani 1 1 d . . . . .
H43A H 0.173424 0.039131 0.399456 0.067 Uiso 1 1 calc R U . . .
H43B H 0.274314 0.065520 0.380352 0.067 Uiso 1 1 calc R U . . .
C44 C 0.2258(2) 0.15165(16) 0.44528(15) 0.0426(5) Uani 1 1 d . . . . .
C45 C 0.1851(2) 0.21374(15) 0.39330(13) 0.0387(5) Uani 1 1 d . . . . .
C46 C 0.1708(2) 0.29480(15) 0.41601(14) 0.0402(5) Uani 1 1 d . . . . .
C47 C 0.1571(2) 0.19587(15) 0.31201(13) 0.0399(5) Uani 1 1 d . . . . .
C48 C 0.0636(2) 0.16268(16) 0.27850(14) 0.0419(5) Uani 1 1 d . . . . .
C49 C -0.0117(2) 0.1453(2) 0.32437(18) 0.0534(7) Uani 1 1 d . . . . .
H49A H 0.023788 0.123374 0.371937 0.064 Uiso 0.778(12) 1 calc R U P A 1
H49B H -0.042448 0.197957 0.333180 0.064 Uiso 0.778(12) 1 calc R U P A 1
H49C H -0.011756 0.191572 0.358208 0.064 Uiso 0.222(12) 1 calc R U P A 2
H49D H 0.007540 0.094915 0.353375 0.064 Uiso 0.222(12) 1 calc R U P A 2
C50 C -0.0916(4) 0.0860(4) 0.2907(3) 0.0657(17) Uani 0.778(12) 1 d D U P A 1
H50A H -0.143892 0.086955 0.317825 0.079 Uiso 0.778(12) 1 calc R U P A 1
H50B H -0.064394 0.029623 0.293395 0.079 Uiso 0.778(12) 1 calc R U P A 1
C51 C -0.1357(4) 0.1089(5) 0.2112(3) 0.0657(16) Uani 0.778(12) 1 d D U P A 1
H51A H -0.165065 0.164387 0.209253 0.079 Uiso 0.778(12) 1 calc R U P A 1
H51B H -0.189134 0.069731 0.190520 0.079 Uiso 0.778(12) 1 calc R U P A 1
C52 C -0.0591(3) 0.1080(3) 0.16353(19) 0.0628(8) Uani 1 1 d D . . . .
H52A H -0.046539 0.050497 0.151405 0.075 Uiso 0.778(12) 1 calc R U P A 1
H52B H -0.086790 0.137474 0.117668 0.075 Uiso 0.778(12) 1 calc R U P A 1
H52C H -0.098803 0.149793 0.131573 0.075 Uiso 0.222(12) 1 calc R U P A 2
H52D H -0.044093 0.063953 0.131908 0.075 Uiso 0.222(12) 1 calc R U P A 2
C53 C 0.0388(2) 0.14850(16) 0.20169(15) 0.0440(5) Uani 1 1 d . . . . .
C54 C 0.1063(2) 0.17130(16) 0.16102(14) 0.0405(5) Uani 1 1 d . . . . .
H54 H 0.088905 0.162569 0.110225 0.049 Uiso 1 1 calc R U . . .
C55 C 0.19982(19) 0.20690(15) 0.19241(13) 0.0380(5) Uani 1 1 d . . . . .
C56 C 0.22470(19) 0.21805(16) 0.26970(14) 0.0408(5) Uani 1 1 d . . . . .
C57 C 0.26307(19) 0.23625(16) 0.14303(13) 0.0388(5) Uani 1 1 d . . . . .
C58 C 0.2182(2) 0.28643(16) 0.08254(13) 0.0402(5) Uani 1 1 d . . . . .
H58 H 0.150644 0.300263 0.074956 0.048 Uiso 1 1 calc R U . . .
C59 C 0.2725(2) 0.31595(16) 0.03367(13) 0.0416(5) Uani 1 1 d . . . . .
C60 C 0.3731(2) 0.29439(16) 0.04261(13) 0.0407(5) Uani 1 1 d . . . . .
C61 C 0.4172(2) 0.24380(18) 0.10127(15) 0.0450(5) Uani 1 1 d . . . . .
H61 H 0.483722 0.227634 0.106932 0.054 Uiso 1 1 calc R U . . .
C62 C 0.3651(2) 0.21647(19) 0.15191(15) 0.0465(6) Uani 1 1 d . . . . .
C63 C 0.1347(4) 0.3979(4) -0.0296(3) 0.109(2) Uani 1 1 d . . . . .
H63A H 0.113499 0.431089 -0.073567 0.163 Uiso 1 1 calc R U . . .
H63B H 0.134654 0.431938 0.012898 0.163 Uiso 1 1 calc R U . . .
H63C H 0.089323 0.351705 -0.031256 0.163 Uiso 1 1 calc R U . . .
C64 C 0.5152(4) 0.1590(6) 0.2287(3) 0.141(3) Uani 1 1 d . . . . .
H64A H 0.532122 0.123760 0.191739 0.212 Uiso 1 1 calc R U . . .
H64B H 0.538411 0.133591 0.276442 0.212 Uiso 1 1 calc R U . . .
H64C H 0.546571 0.212813 0.228380 0.212 Uiso 1 1 calc R U . . .
C65 C 0.4365(2) 0.33219(16) -0.00592(14) 0.0432(5) Uani 1 1 d . . . . .
H65A H 0.492397 0.295405 -0.007140 0.052 Uiso 1 1 calc R U . . .
H65B H 0.396381 0.338837 -0.055994 0.052 Uiso 1 1 calc R U . . .
C66 C 0.4752(2) 0.41699(16) 0.02563(13) 0.0399(5) Uani 1 1 d . . . . .
C67 C 0.4246(2) 0.48987(17) -0.00055(14) 0.0436(5) Uani 1 1 d . . . . .
H67 H 0.370146 0.487277 -0.041178 0.052 Uiso 1 1 calc R U . . .
C68 C 0.4535(2) 0.56730(16) 0.03266(14) 0.0411(5) Uani 1 1 d . . . . .
C69 C 0.53382(19) 0.57272(15) 0.09434(14) 0.0391(5) Uani 1 1 d . . . . .
C70 C 0.58736(19) 0.49996(16) 0.11884(15) 0.0411(5) Uani 1 1 d . . . . .
H70 H 0.643168 0.502805 0.158460 0.049 Uiso 1 1 calc R U . . .
C71 C 0.5589(2) 0.42279(16) 0.08507(15) 0.0433(5) Uani 1 1 d . . . . .
C72 C 0.3271(3) 0.6406(2) -0.0550(2) 0.0653(8) Uani 1 1 d . . . . .
H72A H 0.351827 0.620584 -0.095975 0.098 Uiso 1 1 calc R U . . .
H72B H 0.300929 0.696231 -0.065316 0.098 Uiso 1 1 calc R U . . .
H72C H 0.274883 0.604041 -0.047337 0.098 Uiso 1 1 calc R U . . .
C73 C 0.6774(3) 0.3493(2) 0.1778(2) 0.0686(9) Uani 1 1 d . . . . .
H73A H 0.731611 0.387134 0.177097 0.103 Uiso 1 1 calc R U . . .
H73B H 0.703583 0.293714 0.189097 0.103 Uiso 1 1 calc R U . . .
H73C H 0.643470 0.366946 0.214711 0.103 Uiso 1 1 calc R U . . .
C91 C 0.4379(2) 0.79424(15) 0.30432(13) 0.0405(5) Uani 1 1 d . . . . .
O13 O 0.4919(4) 0.3763(3) 0.2897(3) 0.1169(13) Uani 1 1 d . . . . .
C74 C 0.4388(4) 0.4389(3) 0.2814(3) 0.0811(11) Uani 1 1 d . . . . .
C75 C 0.3629(4) 0.4559(3) 0.2122(3) 0.0856(12) Uani 1 1 d . . . . .
H75A H 0.358161 0.407827 0.179653 0.103 Uiso 1 1 calc R U . . .
H75B H 0.384094 0.503719 0.187547 0.103 Uiso 1 1 calc R U . . .
C76 C 0.2623(5) 0.4734(4) 0.2264(4) 0.1083(18) Uani 1 1 d . . . . .
H76A H 0.236188 0.422496 0.243467 0.130 Uiso 1 1 calc R U . . .
H76B H 0.216445 0.490265 0.180621 0.130 Uiso 1 1 calc R U . . .
C77 C 0.2673(6) 0.5417(5) 0.2835(5) 0.129(2) Uani 1 1 d . . . . .
H77A H 0.285511 0.594184 0.263887 0.154 Uiso 1 1 calc R U . . .
H77B H 0.201445 0.548722 0.293477 0.154 Uiso 1 1 calc R U . . .
C78 C 0.3421(7) 0.5220(5) 0.3545(4) 0.130(3) Uani 1 1 d . . . . .
H78A H 0.319002 0.473902 0.377733 0.156 Uiso 1 1 calc R U . . .
H78B H 0.347068 0.569287 0.387861 0.156 Uiso 1 1 calc R U . . .
C79 C 0.4441(6) 0.5033(4) 0.3412(4) 0.121(2) Uani 1 1 d . . . . .
H79A H 0.472889 0.554653 0.327328 0.145 Uiso 1 1 calc R U . . .
H79B H 0.487883 0.483042 0.386678 0.145 Uiso 1 1 calc R U . . .
O14 O -0.0933(2) 0.4430(2) 0.1895(2) 0.0929(9) Uani 1 1 d . . . . .
C80 C -0.1305(6) 0.5303(5) 0.2834(4) 0.129(2) Uani 1 1 d . . . . .
H80A H -0.125778 0.579926 0.255221 0.193 Uiso 1 1 calc R U . . .
H80B H -0.109645 0.542980 0.335158 0.193 Uiso 1 1 calc R U . . .
H80C H -0.198696 0.510886 0.271976 0.193 Uiso 1 1 calc R U . . .
C81 C -0.0637(4) 0.4631(4) 0.2643(3) 0.1067(17) Uani 1 1 d . . . . .
H81A H 0.005260 0.482652 0.275950 0.128 Uiso 1 1 calc R U . . .
H81B H -0.067080 0.413461 0.293694 0.128 Uiso 1 1 calc R U . . .
C82 C -0.0388(5) 0.3749(4) 0.1709(4) 0.1143(19) Uani 1 1 d . . . . .
H82A H -0.043183 0.327289 0.202321 0.137 Uiso 1 1 calc R U . . .
H82B H 0.031354 0.390083 0.177910 0.137 Uiso 1 1 calc R U . . .
C83 C -0.0816(6) 0.3529(5) 0.0927(5) 0.129(2) Uani 1 1 d . . . . .
H83A H -0.070027 0.398005 0.061591 0.193 Uiso 1 1 calc R U . . .
H83B H -0.152464 0.343643 0.085148 0.193 Uiso 1 1 calc R U . . .
H83C H -0.050114 0.302827 0.080605 0.193 Uiso 1 1 calc R U . . .
C51A C -0.1222(15) 0.0716(11) 0.2091(9) 0.060(5) Uani 0.222(12) 1 d D U P A 2
H51C H -0.093363 0.019235 0.230676 0.072 Uiso 0.222(12) 1 calc R U P A 2
H51D H -0.188806 0.060177 0.178828 0.072 Uiso 0.222(12) 1 calc R U P A 2
C50A C -0.1289(12) 0.1330(10) 0.2695(8) 0.050(4) Uani 0.222(12) 1 d D U P A 2
H50C H -0.173989 0.111772 0.298228 0.061 Uiso 0.222(12) 1 calc R U P A 2
H50D H -0.154515 0.186424 0.248146 0.061 Uiso 0.222(12) 1 calc R U P A 2

loop_
_atom_site_aniso_label
_atom_site_aniso_U_11
_atom_site_aniso_U_22
_atom_site_aniso_U_33
_atom_site_aniso_U_23
_atom_site_aniso_U_13
_atom_site_aniso_U_12
O1 0.0528(10) 0.0519(11) 0.0576(12) -0.0131(9) 0.0200(9) -0.0047(9)
O2 0.0652(11) 0.0442(10) 0.0379(9) 0.0080(8) 0.0165(8) 0.0140(9)
O3 0.0469(9) 0.0550(11) 0.0363(9) 0.0033(8) 0.0097(7) -0.0097(8)
O4 0.0402(9) 0.0607(12) 0.0637(12) 0.0053(10) 0.0092(8) 0.0013(9)
O5 0.0488(10) 0.0343(8) 0.0476(10) -0.0029(7) 0.0056(8) -0.0009(7)
O6 0.0506(10) 0.0500(11) 0.0751(14) -0.0100(10) 0.0153(10) -0.0092(9)
O7 0.0732(13) 0.0382(9) 0.0418(10) 0.0022(8) 0.0104(9) 0.0063(8)
O8 0.0512(10) 0.0809(15) 0.0371(9) -0.0035(9) 0.0106(8) -0.0215(10)
O9 0.0658(12) 0.0569(12) 0.0443(10) 0.0165(9) 0.0140(9) 0.0064(10)
O10 0.0537(12) 0.0947(18) 0.0596(13) 0.0393(13) 0.0204(10) 0.0198(12)
O11 0.0545(11) 0.0348(9) 0.0718(13) -0.0097(9) 0.0060(10) 0.0057(8)
O12 0.0692(13) 0.0403(10) 0.0489(11) 0.0004(8) -0.0061(9) 0.0011(9)
C1 0.0496(13) 0.0326(11) 0.0382(12) -0.0010(9) 0.0115(10) 0.0008(10)
C2 0.0491(13) 0.0285(11) 0.0370(11) -0.0018(9) 0.0096(9) 0.0001(9)
C3 0.0449(12) 0.0336(11) 0.0425(12) -0.0013(9) 0.0063(10) 0.0011(10)
C4 0.0563(14) 0.0347(12) 0.0357(11) 0.0032(9) 0.0027(10) -0.0042(10)
C5 0.0593(16) 0.0516(16) 0.0544(16) 0.0004(13) 0.0058(13) -0.0150(13)
C6 0.080(2) 0.071(2) 0.080(2) -0.0167(19) 0.021(2) -0.0270(19)
C7 0.106(3) 0.089(3) 0.074(2) -0.026(2) 0.032(2) -0.065(3)
C8 0.108(3) 0.0420(15) 0.0456(15) -0.0135(12) 0.0276(16) -0.0227(16)
C9 0.0671(16) 0.0322(11) 0.0321(11) 0.0004(9) 0.0105(10) -0.0080(11)
C10 0.0650(15) 0.0299(11) 0.0329(11) 0.0012(9) 0.0150(10) 0.0037(11)
C11 0.0713(17) 0.0293(11) 0.0362(12) -0.0010(9) 0.0197(11) 0.0048(11)
C12 0.094(2) 0.0367(13) 0.0379(13) 0.0072(10) 0.0256(14) 0.0177(14)
C13 0.131(3) 0.0561(18) 0.0475(16) 0.0184(14) 0.0443(19) 0.041(2)
C14 0.214(6) 0.097(3) 0.086(3) 0.058(3) 0.098(4) 0.092(4)
C15 0.186(6) 0.106(4) 0.068(2) 0.044(3) 0.058(3) 0.098(4)
C16 0.135(4) 0.061(2) 0.062(2) 0.0240(17) 0.047(2) 0.048(2)
C17 0.094(2) 0.0385(13) 0.0449(14) 0.0081(11) 0.0272(14) 0.0221(14)
C18 0.0726(18) 0.0335(12) 0.0399(13) 0.0026(10) 0.0202(12) 0.0145(12)
C19 0.0592(14) 0.0291(11) 0.0339(11) -0.0009(9) 0.0140(10) 0.0028(10)
C20 0.0509(13) 0.0266(10) 0.0374(11) -0.0013(8) 0.0128(10) 0.0025(9)
C21 0.0463(12) 0.0301(11) 0.0391(11) -0.0023(9) 0.0137(9) -0.0012(9)
C22 0.0449(12) 0.0319(10) 0.0345(11) -0.0007(9) 0.0105(9) 0.0003(9)
C23 0.0485(12) 0.0281(10) 0.0401(12) -0.0027(9) 0.0172(10) 0.0028(9)
C24 0.0406(12) 0.0357(12) 0.0501(14) -0.0012(10) 0.0104(10) 0.0023(10)
C25 0.0518(13) 0.0369(12) 0.0392(12) 0.0008(10) 0.0070(10) 0.0045(10)
C26 0.0491(14) 0.0728(19) 0.0376(13) 0.0038(13) 0.0078(11) -0.0092(13)
C27 0.0536(19) 0.131(4) 0.075(2) 0.006(3) 0.0006(17) -0.017(2)
C28 0.0508(13) 0.0304(11) 0.0441(13) -0.0037(9) 0.0215(10) -0.0005(10)
C29 0.0500(13) 0.0297(11) 0.0393(12) -0.0010(9) 0.0193(10) -0.0006(9)
C30 0.0483(13) 0.0324(11) 0.0320(11) 0.0004(9) 0.0136(9) -0.0021(9)
C31 0.0521(13) 0.0310(11) 0.0304(10) 0.0016(8) 0.0120(9) 0.0030(10)
C32 0.0553(14) 0.0314(11) 0.0355(11) 0.0004(9) 0.0195(10) 0.0002(10)
C33 0.0474(13) 0.0375(12) 0.0482(13) -0.0026(10) 0.0173(11) -0.0040(10)
C34 0.0477(13) 0.0359(12) 0.0519(14) -0.0015(10) 0.0216(11) 0.0006(10)
C35 0.0468(14) 0.0531(17) 0.070(2) -0.0087(14) 0.0071(13) 0.0032(12)
C36 0.063(2) 0.071(2) 0.122(4) 0.009(2) 0.029(2) -0.0146(18)
C37 0.0483(12) 0.0304(11) 0.0394(12) -0.0024(9) 0.0162(10) -0.0032(9)
C38 0.0570(14) 0.0338(12) 0.0377(12) 0.0001(9) 0.0162(10) -0.0042(10)
C39 0.0564(14) 0.0328(11) 0.0400(12) -0.0011(10) 0.0167(11) -0.0021(10)
C40 0.078(2) 0.0382(13) 0.0452(14) 0.0050(11) 0.0133(13) 0.0013(13)
C41 0.122(3) 0.0423(16) 0.065(2) 0.0048(15) 0.021(2) 0.0031(19)
C42 0.127(3) 0.0386(15) 0.061(2) 0.0000(14) 0.025(2) 0.0186(18)
C43 0.085(2) 0.0349(13) 0.0485(15) -0.0079(11) 0.0166(14) 0.0008(13)
C44 0.0557(14) 0.0338(12) 0.0418(13) -0.0019(10) 0.0184(11) -0.0025(10)
C45 0.0498(12) 0.0325(11) 0.0360(11) -0.0028(9) 0.0146(10) -0.0076(10)
C46 0.0506(13) 0.0332(11) 0.0387(12) 0.0025(9) 0.0145(10) -0.0021(10)
C47 0.0531(13) 0.0326(11) 0.0366(12) -0.0034(9) 0.0157(10) -0.0047(10)
C48 0.0524(13) 0.0343(11) 0.0425(12) -0.0053(10) 0.0181(10) -0.0053(10)
C49 0.0583(16) 0.0524(16) 0.0558(16) -0.0061(13) 0.0260(13) -0.0130(13)
C50 0.066(3) 0.076(4) 0.060(3) -0.015(2) 0.025(2) -0.032(3)
C51 0.061(3) 0.070(4) 0.065(3) 0.006(3) 0.012(2) -0.021(3)
C52 0.0614(18) 0.073(2) 0.0542(17) -0.0156(15) 0.0144(14) -0.0252(16)
C53 0.0507(14) 0.0368(12) 0.0449(13) -0.0050(10) 0.0121(11) -0.0069(10)
C54 0.0504(13) 0.0355(11) 0.0355(11) -0.0040(9) 0.0101(10) -0.0014(10)
C55 0.0447(12) 0.0346(11) 0.0347(11) 0.0010(9) 0.0095(9) 0.0009(9)
C56 0.0466(13) 0.0391(12) 0.0371(12) -0.0016(9) 0.0104(10) -0.0042(10)
C57 0.0459(12) 0.0369(11) 0.0342(11) -0.0016(9) 0.0110(9) -0.0014(10)
C58 0.0475(12) 0.0378(12) 0.0343(11) -0.0011(9) 0.0075(9) 0.0002(10)
C59 0.0545(14) 0.0377(12) 0.0326(11) 0.0000(9) 0.0098(10) -0.0018(11)
C60 0.0543(13) 0.0361(11) 0.0340(11) -0.0074(9) 0.0152(10) -0.0064(10)
C61 0.0463(13) 0.0482(14) 0.0419(12) -0.0011(11) 0.0131(10) 0.0005(11)
C62 0.0468(13) 0.0510(15) 0.0412(13) 0.0087(11) 0.0097(10) 0.0039(11)
C63 0.116(4) 0.134(4) 0.088(3) 0.069(3) 0.048(3) 0.072(3)
C64 0.064(2) 0.255(9) 0.111(4) 0.119(5) 0.032(2) 0.057(4)
C65 0.0600(15) 0.0386(13) 0.0355(11) -0.0086(10) 0.0205(11) -0.0100(11)
C66 0.0515(13) 0.0361(12) 0.0357(11) -0.0054(9) 0.0178(10) -0.0057(10)
C67 0.0550(14) 0.0423(13) 0.0336(11) -0.0050(10) 0.0111(10) -0.0074(11)
C68 0.0529(13) 0.0333(12) 0.0377(12) -0.0007(9) 0.0118(10) -0.0011(10)
C69 0.0457(12) 0.0319(11) 0.0414(12) -0.0076(9) 0.0140(10) -0.0019(9)
C70 0.0415(12) 0.0355(12) 0.0453(13) -0.0053(10) 0.0080(10) -0.0004(9)
C71 0.0470(13) 0.0349(12) 0.0507(14) -0.0074(10) 0.0172(11) -0.0017(10)
C72 0.0685(19) 0.0533(17) 0.0644(19) 0.0124(15) -0.0038(15) 0.0018(15)
C73 0.0615(19) 0.0478(16) 0.086(2) -0.0060(16) -0.0026(17) 0.0124(14)
C91 0.0599(14) 0.0277(10) 0.0349(11) -0.0003(9) 0.0132(10) 0.0026(10)
O13 0.124(3) 0.115(3) 0.121(3) 0.024(2) 0.047(2) 0.026(3)
C74 0.083(3) 0.075(3) 0.087(3) 0.003(2) 0.023(2) -0.014(2)
C75 0.112(3) 0.073(2) 0.073(2) 0.003(2) 0.024(2) -0.006(2)
C76 0.114(4) 0.096(4) 0.100(4) 0.004(3) -0.005(3) 0.002(3)
C77 0.135(5) 0.117(5) 0.144(6) 0.020(4) 0.053(5) 0.036(4)
C78 0.203(8) 0.105(4) 0.086(4) -0.008(3) 0.040(4) 0.008(5)
C79 0.136(5) 0.086(3) 0.116(4) -0.015(3) -0.018(4) -0.025(4)
O14 0.0800(18) 0.092(2) 0.098(2) 0.0090(18) 0.0033(16) 0.0056(16)
C80 0.138(5) 0.126(5) 0.105(4) -0.028(4) -0.006(4) 0.015(4)
C81 0.093(3) 0.110(4) 0.100(4) 0.016(3) -0.011(3) 0.006(3)
C82 0.105(4) 0.095(4) 0.141(5) 0.007(4) 0.025(4) 0.033(3)
C83 0.132(5) 0.123(5) 0.140(6) 0.003(5) 0.049(5) 0.032(4)
C51A 0.064(8) 0.054(8) 0.053(7) 0.008(7) -0.008(6) -0.026(7)
C50A 0.058(7) 0.050(8) 0.043(7) 0.003(6) 0.013(5) -0.009(6)

loop_
_atom_type_symbol
_atom_type_description
_atom_type_scat_dispersion_real
_atom_type_scat_dispersion_imag
_atom_type_scat_source
C C 0.0181 0.0091 'International Tables Vol C Tables 4.2.6.8 and 6.1.1.4'
H H 0.0000 0.0000 'International Tables Vol C Tables 4.2.6.8 and 6.1.1.4'
O O 0.0492 0.0322 'International Tables Vol C Tables 4.2.6.8 and 6.1.1.4'

loop_
_geom_angle_atom_site_label_1
_geom_angle_atom_site_label_2
_geom_angle_atom_site_label_3
_geom_angle
_geom_angle_site_symmetry_1
_geom_angle_site_symmetry_3
_geom_angle_publ_flag
C1 O1 H1 109.5 . . ?
C91 O2 H2 109.5 . . ?
C21 O3 C26 116.59(19) . . ?
C24 O4 C27 117.0(3) . . ?
C30 O5 C35 117.2(2) . . ?
C33 O6 C36 115.6(3) . . ?
C46 O7 H7 109.5 . . ?
C56 O8 H8 109.5 . . ?
C59 O9 C63 117.3(2) . . ?
C62 O10 C64 116.4(3) . . ?
C71 O11 C73 117.0(2) . . ?
C68 O12 C72 118.0(2) . . ?
O1 C1 C2 121.6(2) . . ?
O1 C1 C10 117.8(2) . . ?
C10 C1 C2 120.6(2) . . ?
C1 C2 C69 121.8(2) . . ?
C3 C2 C1 118.1(2) . . ?
C3 C2 C69 120.0(2) . . ?
C2 C3 H3 118.8 . . ?
C2 C3 C4 122.4(2) . . ?
C4 C3 H3 118.8 . . ?
C3 C4 C5 119.1(3) . . ?
C3 C4 C9 119.1(2) . . ?
C9 C4 C5 121.9(2) . . ?
C4 C5 H5A 108.5 . . ?
C4 C5 H5B 108.5 . . ?
H5A C5 H5B 107.5 . . ?
C6 C5 C4 115.0(3) . . ?
C6 C5 H5A 108.5 . . ?
C6 C5 H5B 108.5 . . ?
C5 C6 H6A 110.1 . . ?
C5 C6 H6B 110.1 . . ?
H6A C6 H6B 108.4 . . ?
C7 C6 C5 108.2(3) . . ?
C7 C6 H6A 110.1 . . ?
C7 C6 H6B 110.1 . . ?
C6 C7 H7A 109.0 . . ?
C6 C7 H7B 109.0 . . ?
C6 C7 C8 112.8(3) . . ?
H7A C7 H7B 107.8 . . ?
C8 C7 H7A 109.0 . . ?
C8 C7 H7B 109.0 . . ?
C7 C8 H8A 109.3 . . ?
C7 C8 H8B 109.3 . . ?
H8A C8 H8B 108.0 . . ?
C9 C8 C7 111.6(3) . . ?
C9 C8 H8A 109.3 . . ?
C9 C8 H8B 109.3 . . ?
C4 C9 C8 120.5(3) . . ?
C4 C9 C10 119.8(2) . . ?
C10 C9 C8 119.7(3) . . ?
C1 C10 C9 120.1(2) . . ?
C1 C10 C11 117.6(2) . . ?
C9 C10 C11 122.3(2) . . ?
C12 C11 C10 121.1(2) . . ?
C12 C11 C91 119.8(2) . . ?
C91 C11 C10 118.9(2) . . ?
C11 C12 C13 119.7(3) . . ?
C11 C12 C17 120.0(2) . . ?
C17 C12 C13 120.3(3) . . ?
C12 C13 H13A 108.9 . . ?
C12 C13 H13B 108.9 . . ?
C12 C13 C14 113.4(3) . . ?
H13A C13 H13B 107.7 . . ?
C14 C13 H13A 108.9 . . ?
C14 C13 H13B 108.9 . . ?
C13 C14 H14A 109.2 . . ?
C13 C14 H14B 109.2 . . ?
H14A C14 H14B 107.9 . . ?
C15 C14 C13 112.1(4) . . ?
C15 C14 H14A 109.2 . . ?
C15 C14 H14B 109.2 . . ?
C14 C15 H15A 109.0 . . ?
C14 C15 H15B 109.0 . . ?
C14 C15 C16 113.0(5) . . ?
H15A C15 H15B 107.8 . . ?
C16 C15 H15A 109.0 . . ?
C16 C15 H15B 109.0 . . ?
C15 C16 H16A 109.1 . . ?
C15 C16 H16B 109.1 . . ?
C15 C16 C17 112.6(3) . . ?
H16A C16 H16B 107.8 . . ?
C17 C16 H16A 109.1 . . ?
C17 C16 H16B 109.1 . . ?
C12 C17 C16 122.3(3) . . ?
C18 C17 C12 118.9(3) . . ?
C18 C17 C16 118.8(3) . . ?
C17 C18 H18 118.7 . . ?
C17 C18 C19 122.7(3) . . ?
C19 C18 H18 118.7 . . ?
C18 C19 C20 119.3(2) . . ?
C18 C19 C91 117.2(2) . . ?
C91 C19 C20 123.1(2) . . ?
C21 C20 C19 124.4(2) . . ?
C21 C20 C25 117.9(2) . . ?
C25 C20 C19 117.7(2) . . ?
O3 C21 C20 116.4(2) . . ?
O3 C21 C22 123.1(2) . . ?
C22 C21 C20 120.5(2) . . ?
C21 C22 H22 119.3 . . ?
C23 C22 C21 121.3(2) . . ?
C23 C22 H22 119.3 . . ?
C22 C23 C24 118.3(2) . . ?
C22 C23 C28 120.3(2) . . ?
C24 C23 C28 121.2(2) . . ?
O4 C24 C23 115.5(2) . . ?
O4 C24 C25 124.2(2) . . ?
C25 C24 C23 120.3(2) . . ?
C20 C25 H25 119.2 . . ?
C24 C25 C20 121.5(2) . . ?
C24 C25 H25 119.2 . . ?
O3 C26 H26A 109.5 . . ?
O3 C26 H26B 109.5 . . ?
O3 C26 H26C 109.5 . . ?
H26A C26 H26B 109.5 . . ?
H26A C26 H26C 109.5 . . ?
H26B C26 H26C 109.5 . . ?
O4 C27 H27A 109.5 . . ?
O4 C27 H27B 109.5 . . ?
O4 C27 H27C 109.5 . . ?
H27A C27 H27B 109.5 . . ?
H27A C27 H27C 109.5 . . ?
H27B C27 H27C 109.5 . . ?
C23 C28 H28A 109.6 . . ?
C23 C28 H28B 109.6 . . ?
C23 C28 C29 110.28(19) . . ?
H28A C28 H28B 108.1 . . ?
C29 C28 H28A 109.6 . . ?
C29 C28 H28B 109.6 . . ?
C30 C29 C28 121.1(2) . . ?
C34 C29 C28 120.6(2) . . ?
C34 C29 C30 118.1(2) . . ?
O5 C30 C29 115.6(2) . . ?
O5 C30 C31 123.9(2) . . ?
C31 C30 C29 120.5(2) . . ?
C30 C31 H31 119.5 . . ?
C32 C31 C30 120.9(2) . . ?
C32 C31 H31 119.5 . . ?
C31 C32 C33 118.5(2) . . ?
C31 C32 C37 117.8(2) . . ?
C33 C32 C37 123.6(2) . . ?
C32 C33 O6 121.6(2) . . ?
C34 C33 O6 117.1(2) . . ?
C34 C33 C32 121.1(3) . . ?
C29 C34 H34 119.6 . . ?
C33 C34 C29 120.9(2) . . ?
C33 C34 H34 119.6 . . ?
O5 C35 H35A 109.5 . . ?
O5 C35 H35B 109.5 . . ?
O5 C35 H35C 109.5 . . ?
H35A C35 H35B 109.5 . . ?
H35A C35 H35C 109.5 . . ?
H35B C35 H35C 109.5 . . ?
O6 C36 H36A 109.5 . . ?
O6 C36 H36B 109.5 . . ?
O6 C36 H36C 109.5 . . ?
H36A C36 H36B 109.5 . . ?
H36A C36 H36C 109.5 . . ?
H36B C36 H36C 109.5 . . ?
C38 C37 C32 120.3(2) . . ?
C38 C37 C46 118.0(2) . . ?
C46 C37 C32 121.4(2) . . ?
C37 C38 H38 119.0 . . ?
C37 C38 C39 122.1(2) . . ?
C39 C38 H38 119.0 . . ?
C38 C39 C40 119.1(2) . . ?
C44 C39 C38 119.0(2) . . ?
C44 C39 C40 121.9(2) . . ?
C39 C40 H40A 109.2 . . ?
C39 C40 H40B 109.2 . . ?
C39 C40 C41 112.1(3) . . ?
H40A C40 H40B 107.9 . . ?
C41 C40 H40A 109.2 . . ?
C41 C40 H40B 109.2 . . ?
C40 C41 H41A 109.8 . . ?
C40 C41 H41B 109.8 . . ?
H41A C41 H41B 108.2 . . ?
C42 C41 C40 109.5(3) . . ?
C42 C41 H41A 109.8 . . ?
C42 C41 H41B 109.8 . . ?
C41 C42 H42A 109.1 . . ?
C41 C42 H42B 109.1 . . ?
H42A C42 H42B 107.8 . . ?
C43 C42 C41 112.5(3) . . ?
C43 C42 H42A 109.1 . . ?
C43 C42 H42B 109.1 . . ?
C42 C43 H43A 108.7 . . ?
C42 C43 H43B 108.7 . . ?
C42 C43 C44 114.1(3) . . ?
H43A C43 H43B 107.6 . . ?
C44 C43 H43A 108.7 . . ?
C44 C43 H43B 108.7 . . ?
C39 C44 C43 120.8(2) . . ?
C39 C44 C45 119.3(2) . . ?
C45 C44 C43 119.9(2) . . ?
C44 C45 C47 121.8(2) . . ?
C46 C45 C44 120.5(2) . . ?
C46 C45 C47 117.7(2) . . ?
O7 C46 C37 121.8(2) . . ?
O7 C46 C45 117.3(2) . . ?
C45 C46 C37 120.9(2) . . ?
C48 C47 C45 120.9(2) . . ?
C48 C47 C56 120.5(2) . . ?
C56 C47 C45 118.5(2) . . ?
C47 C48 C49 119.7(2) . . ?
C47 C48 C53 119.5(2) . . ?
C53 C48 C49 120.8(2) . . ?
C48 C49 H49A 108.6 . . ?
C48 C49 H49B 108.6 . . ?
C48 C49 H49C 109.5 . . ?
C48 C49 H49D 109.5 . . ?
C48 C49 C50A 110.8(5) . . ?
H49A C49 H49B 107.6 . . ?
H49C C49 H49D 108.1 . . ?
C50 C49 C48 114.6(3) . . ?
C50 C49 H49A 108.6 . . ?
C50 C49 H49B 108.6 . . ?
C50A C49 H49C 109.5 . . ?
C50A C49 H49D 109.5 . . ?
C49 C50 H50A 109.6 . . ?
C49 C50 H50B 109.6 . . ?
C49 C50 C51 110.4(5) . . ?
H50A C50 H50B 108.1 . . ?
C51 C50 H50A 109.6 . . ?
C51 C50 H50B 109.6 . . ?
C50 C51 H51A 108.9 . . ?
C50 C51 H51B 108.9 . . ?
C50 C51 C52 113.5(5) . . ?
H51A C51 H51B 107.7 . . ?
C52 C51 H51A 108.9 . . ?
C52 C51 H51B 108.9 . . ?
C51 C52 H52A 109.1 . . ?
C51 C52 H52B 109.1 . . ?
H52A C52 H52B 107.9 . . ?
H52C C52 H52D 107.1 . . ?
C53 C52 C51 112.4(3) . . ?
C53 C52 H52A 109.1 . . ?
C53 C52 H52B 109.1 . . ?
C53 C52 H52C 107.7 . . ?
C53 C52 H52D 107.7 . . ?
C51A C52 H52C 107.7 . . ?
C51A C52 H52D 107.7 . . ?
C51A C52 C53 118.5(7) . . ?
C48 C53 C52 121.4(2) . . ?
C54 C53 C48 119.0(2) . . ?
C54 C53 C52 119.6(2) . . ?
C53 C54 H54 118.4 . . ?
C53 C54 C55 123.2(2) . . ?
C55 C54 H54 118.4 . . ?
C54 C55 C56 117.0(2) . . ?
C54 C55 C57 118.9(2) . . ?
C56 C55 C57 123.9(2) . . ?
O8 C56 C47 116.7(2) . . ?
O8 C56 C55 122.5(2) . . ?
C47 C56 C55 120.8(2) . . ?
C58 C57 C55 118.0(2) . . ?
C58 C57 C62 117.3(2) . . ?
C62 C57 C55 124.7(2) . . ?
C57 C58 H58 119.3 . . ?
C59 C58 C57 121.3(2) . . ?
C59 C58 H58 119.3 . . ?
O9 C59 C58 122.7(2) . . ?
O9 C59 C60 116.7(2) . . ?
C58 C59 C60 120.5(2) . . ?
C59 C60 C65 121.4(2) . . ?
C61 C60 C59 118.4(2) . . ?
C61 C60 C65 119.9(2) . . ?
C60 C61 H61 119.2 . . ?
C60 C61 C62 121.7(3) . . ?
C62 C61 H61 119.2 . . ?
O10 C62 C57 116.0(2) . . ?
O10 C62 C61 123.4(2) . . ?
C61 C62 C57 120.7(2) . . ?
O9 C63 H63A 109.5 . . ?
O9 C63 H63B 109.5 . . ?
O9 C63 H63C 109.5 . . ?
H63A C63 H63B 109.5 . . ?
H63A C63 H63C 109.5 . . ?
H63B C63 H63C 109.5 . . ?
O10 C64 H64A 109.5 . . ?
O10 C64 H64B 109.5 . . ?
O10 C64 H64C 109.5 . . ?
H64A C64 H64B 109.5 . . ?
H64A C64 H64C 109.5 . . ?
H64B C64 H64C 109.5 . . ?
C60 C65 H65A 110.0 . . ?
C60 C65 H65B 110.0 . . ?
H65A C65 H65B 108.3 . . ?
C66 C65 C60 108.66(19) . . ?
C66 C65 H65A 110.0 . . ?
C66 C65 H65B 110.0 . . ?
C67 C66 C65 120.8(2) . . ?
C67 C66 C71 118.3(2) . . ?
C71 C66 C65 120.8(2) . . ?
C66 C67 H67 119.3 . . ?
C66 C67 C68 121.4(2) . . ?
C68 C67 H67 119.3 . . ?
O12 C68 C67 124.0(2) . . ?
O12 C68 C69 115.6(2) . . ?
C69 C68 C67 120.4(2) . . ?
C68 C69 C2 122.6(2) . . ?
C70 C69 C2 119.3(2) . . ?
C70 C69 C68 118.1(2) . . ?
C69 C70 H70 119.4 . . ?
C69 C70 C71 121.2(2) . . ?
C71 C70 H70 119.4 . . ?
O11 C71 C66 116.2(2) . . ?
O11 C71 C70 123.4(2) . . ?
C70 C71 C66 120.4(2) . . ?
O12 C72 H72A 109.5 . . ?
O12 C72 H72B 109.5 . . ?
O12 C72 H72C 109.5 . . ?
H72A C72 H72B 109.5 . . ?
H72A C72 H72C 109.5 . . ?
H72B C72 H72C 109.5 . . ?
O11 C73 H73A 109.5 . . ?
O11 C73 H73B 109.5 . . ?
O11 C73 H73C 109.5 . . ?
H73A C73 H73B 109.5 . . ?
H73A C73 H73C 109.5 . . ?
H73B C73 H73C 109.5 . . ?
O2 C91 C11 116.7(2) . . ?
O2 C91 C19 122.0(2) . . ?
C11 C91 C19 121.2(2) . . ?
O13 C74 C75 122.4(5) . . ?
O13 C74 C79 122.7(5) . . ?
C75 C74 C79 114.9(5) . . ?
C74 C75 H75A 109.3 . . ?
C74 C75 H75B 109.3 . . ?
C74 C75 C76 111.7(4) . . ?
H75A C75 H75B 107.9 . . ?
C76 C75 H75A 109.3 . . ?
C76 C75 H75B 109.3 . . ?
C75 C76 H76A 109.3 . . ?
C75 C76 H76B 109.3 . . ?
C75 C76 C77 111.7(5) . . ?
H76A C76 H76B 107.9 . . ?
C77 C76 H76A 109.3 . . ?
C77 C76 H76B 109.3 . . ?
C76 C77 H77A 109.2 . . ?
C76 C77 H77B 109.2 . . ?
H77A C77 H77B 107.9 . . ?
C78 C77 C76 112.1(6) . . ?
C78 C77 H77A 109.2 . . ?
C78 C77 H77B 109.2 . . ?
C77 C78 H78A 109.3 . . ?
C77 C78 H78B 109.3 . . ?
C77 C78 C79 111.4(6) . . ?
H78A C78 H78B 108.0 . . ?
C79 C78 H78A 109.3 . . ?
C79 C78 H78B 109.3 . . ?
C74 C79 C78 111.9(5) . . ?
C74 C79 H79A 109.2 . . ?
C74 C79 H79B 109.2 . . ?
C78 C79 H79A 109.2 . . ?
C78 C79 H79B 109.2 . . ?
H79A C79 H79B 107.9 . . ?
C81 O14 C82 112.2(5) . . ?
H80A C80 H80B 109.5 . . ?
H80A C80 H80C 109.5 . . ?
H80B C80 H80C 109.5 . . ?
C81 C80 H80A 109.5 . . ?
C81 C80 H80B 109.5 . . ?
C81 C80 H80C 109.5 . . ?
O14 C81 C80 110.5(5) . . ?
O14 C81 H81A 109.5 . . ?
O14 C81 H81B 109.5 . . ?
C80 C81 H81A 109.5 . . ?
C80 C81 H81B 109.5 . . ?
H81A C81 H81B 108.1 . . ?
O14 C82 H82A 110.0 . . ?
O14 C82 H82B 110.0 . . ?
O14 C82 C83 108.4(5) . . ?
H82A C82 H82B 108.4 . . ?
C83 C82 H82A 110.0 . . ?
C83 C82 H82B 110.0 . . ?
C82 C83 H83A 109.5 . . ?
C82 C83 H83B 109.5 . . ?
C82 C83 H83C 109.5 . . ?
H83A C83 H83B 109.5 . . ?
H83A C83 H83C 109.5 . . ?
H83B C83 H83C 109.5 . . ?
C52 C51A H51C 109.9 . . ?
C52 C51A H51D 109.9 . . ?
C52 C51A C50A 108.8(11) . . ?
H51C C51A H51D 108.3 . . ?
C50A C51A H51C 109.9 . . ?
C50A C51A H51D 109.9 . . ?
C49 C50A H50C 110.1 . . ?
C49 C50A H50D 110.1 . . ?
C51A C50A C49 107.9(12) . . ?
C51A C50A H50C 110.1 . . ?
C51A C50A H50D 110.1 . . ?
H50C C50A H50D 108.4 . . ?

loop_
_geom_bond_atom_site_label_1
_geom_bond_atom_site_label_2
_geom_bond_distance
_geom_bond_site_symmetry_2
_geom_bond_publ_flag
O1 H1 0.8200 . ?
O1 C1 1.364(3) . ?
O2 H2 0.8200 . ?
O2 C91 1.369(3) . ?
O3 C21 1.384(3) . ?
O3 C26 1.435(3) . ?
O4 C24 1.378(3) . ?
O4 C27 1.419(5) . ?
O5 C30 1.367(3) . ?
O5 C35 1.431(4) . ?
O6 C33 1.398(3) . ?
O6 C36 1.417(5) . ?
O7 H7 0.8200 . ?
O7 C46 1.371(3) . ?
O8 H8 0.8200 . ?
O8 C56 1.356(3) . ?
O9 C59 1.379(3) . ?
O9 C63 1.395(5) . ?
O10 C62 1.377(3) . ?
O10 C64 1.439(5) . ?
O11 C71 1.372(3) . ?
O11 C73 1.421(4) . ?
O12 C68 1.375(3) . ?
O12 C72 1.409(4) . ?
C1 C2 1.400(4) . ?
C1 C10 1.395(3) . ?
C2 C3 1.387(4) . ?
C2 C69 1.493(3) . ?
C3 H3 0.9300 . ?
C3 C4 1.391(4) . ?
C4 C5 1.517(4) . ?
C4 C9 1.391(4) . ?
C5 H5A 0.9700 . ?
C5 H5B 0.9700 . ?
C5 C6 1.498(5) . ?
C6 H6A 0.9700 . ?
C6 H6B 0.9700 . ?
C6 C7 1.461(6) . ?
C7 H7A 0.9700 . ?
C7 H7B 0.9700 . ?
C7 C8 1.586(6) . ?
C8 H8A 0.9700 . ?
C8 H8B 0.9700 . ?
C8 C9 1.515(4) . ?
C9 C10 1.404(4) . ?
C10 C11 1.492(4) . ?
C11 C12 1.390(4) . ?
C11 C91 1.397(3) . ?
C12 C13 1.525(4) . ?
C12 C17 1.399(4) . ?
C13 H13A 0.9700 . ?
C13 H13B 0.9700 . ?
C13 C14 1.527(5) . ?
C14 H14A 0.9700 . ?
C14 H14B 0.9700 . ?
C14 C15 1.465(9) . ?
C15 H15A 0.9700 . ?
C15 H15B 0.9700 . ?
C15 C16 1.511(5) . ?
C16 H16A 0.9700 . ?
C16 H16B 0.9700 . ?
C16 C17 1.514(4) . ?
C17 C18 1.390(4) . ?
C18 H18 0.9300 . ?
C18 C19 1.392(4) . ?
C19 C20 1.495(3) . ?
C19 C91 1.403(4) . ?
C20 C21 1.394(4) . ?
C20 C25 1.394(4) . ?
C21 C22 1.392(3) . ?
C22 H22 0.9300 . ?
C22 C23 1.381(4) . ?
C23 C24 1.402(4) . ?
C23 C28 1.513(3) . ?
C24 C25 1.380(4) . ?
C25 H25 0.9300 . ?
C26 H26A 0.9600 . ?
C26 H26B 0.9600 . ?
C26 H26C 0.9600 . ?
C27 H27A 0.9600 . ?
C27 H27B 0.9600 . ?
C27 H27C 0.9600 . ?
C28 H28A 0.9700 . ?
C28 H28B 0.9700 . ?
C28 C29 1.516(3) . ?
C29 C30 1.407(4) . ?
C29 C34 1.394(4) . ?
C30 C31 1.393(3) . ?
C31 H31 0.9300 . ?
C31 C32 1.389(4) . ?
C32 C33 1.391(4) . ?
C32 C37 1.494(3) . ?
C33 C34 1.388(4) . ?
C34 H34 0.9300 . ?
C35 H35A 0.9600 . ?
C35 H35B 0.9600 . ?
C35 H35C 0.9600 . ?
C36 H36A 0.9600 . ?
C36 H36B 0.9600 . ?
C36 H36C 0.9600 . ?
C37 C38 1.391(4) . ?
C37 C46 1.400(3) . ?
C38 H38 0.9300 . ?
C38 C39 1.405(4) . ?
C39 C40 1.512(4) . ?
C39 C44 1.398(4) . ?
C40 H40A 0.9700 . ?
C40 H40B 0.9700 . ?
C40 C41 1.515(5) . ?
C41 H41A 0.9700 . ?
C41 H41B 0.9700 . ?
C41 C42 1.508(6) . ?
C42 H42A 0.9700 . ?
C42 H42B 0.9700 . ?
C42 C43 1.506(5) . ?
C43 H43A 0.9700 . ?
C43 H43B 0.9700 . ?
C43 C44 1.513(4) . ?
C44 C45 1.405(4) . ?
C45 C46 1.388(4) . ?
C45 C47 1.499(3) . ?
C47 C48 1.391(4) . ?
C47 C56 1.398(4) . ?
C48 C49 1.514(4) . ?
C48 C53 1.408(4) . ?
C49 H49A 0.9700 . ?
C49 H49B 0.9700 . ?
C49 H49C 0.9700 . ?
C49 H49D 0.9700 . ?
C49 C50 1.471(5) . ?
C49 C50A 1.699(16) . ?
C50 H50A 0.9700 . ?
C50 H50B 0.9700 . ?
C50 C51 1.506(7) . ?
C51 H51A 0.9700 . ?
C51 H51B 0.9700 . ?
C51 C52 1.528(6) . ?
C52 H52A 0.9700 . ?
C52 H52B 0.9700 . ?
C52 H52C 0.9700 . ?
C52 H52D 0.9700 . ?
C52 C53 1.507(4) . ?
C52 C51A 1.469(12) . ?
C53 C54 1.378(4) . ?
C54 H54 0.9300 . ?
C54 C55 1.397(4) . ?
C55 C56 1.410(3) . ?
C55 C57 1.482(3) . ?
C57 C58 1.400(4) . ?
C57 C62 1.405(4) . ?
C58 H58 0.9300 . ?
C58 C59 1.388(4) . ?
C59 C60 1.393(4) . ?
C60 C61 1.378(4) . ?
C60 C65 1.520(3) . ?
C61 H61 0.9300 . ?
C61 C62 1.382(4) . ?
C63 H63A 0.9600 . ?
C63 H63B 0.9600 . ?
C63 H63C 0.9600 . ?
C64 H64A 0.9600 . ?
C64 H64B 0.9600 . ?
C64 H64C 0.9600 . ?
C65 H65A 0.9700 . ?
C65 H65B 0.9700 . ?
C65 C66 1.519(3) . ?
C66 C67 1.382(4) . ?
C66 C71 1.396(4) . ?
C67 H67 0.9300 . ?
C67 C68 1.396(4) . ?
C68 C69 1.393(4) . ?
C69 C70 1.391(4) . ?
C70 H70 0.9300 . ?
C70 C71 1.395(3) . ?
C72 H72A 0.9600 . ?
C72 H72B 0.9600 . ?
C72 H72C 0.9600 . ?
C73 H73A 0.9600 . ?
C73 H73B 0.9600 . ?
C73 H73C 0.9600 . ?
O13 C74 1.223(6) . ?
C74 C75 1.477(7) . ?
C74 C79 1.505(8) . ?
C75 H75A 0.9700 . ?
C75 H75B 0.9700 . ?
C75 C76 1.492(9) . ?
C76 H76A 0.9700 . ?
C76 H76B 0.9700 . ?
C76 C77 1.513(10) . ?
C77 H77A 0.9700 . ?
C77 H77B 0.9700 . ?
C77 C78 1.502(11) . ?
C78 H78A 0.9700 . ?
C78 H78B 0.9700 . ?
C78 C79 1.507(11) . ?
C79 H79A 0.9700 . ?
C79 H79B 0.9700 . ?
O14 C81 1.393(7) . ?
O14 C82 1.408(7) . ?
C80 H80A 0.9600 . ?
C80 H80B 0.9600 . ?
C80 H80C 0.9600 . ?
C80 C81 1.506(10) . ?
C81 H81A 0.9700 . ?
C81 H81B 0.9700 . ?
C82 H82A 0.9700 . ?
C82 H82B 0.9700 . ?
C82 C83 1.478(10) . ?
C83 H83A 0.9600 . ?
C83 H83B 0.9600 . ?
C83 H83C 0.9600 . ?
C51A H51C 0.9700 . ?
C51A H51D 0.9700 . ?
C51A C50A 1.510(13) . ?
C50A H50C 0.9700 . ?
C50A H50D 0.9700 . ?

loop_
_geom_hbond_atom_site_label_D
_geom_hbond_atom_site_label_H
_geom_hbond_atom_site_label_A
_geom_hbond_distance_DH
_geom_hbond_distance_HA
_geom_hbond_distance_DA
_geom_hbond_angle_DHA
_geom_hbond_site_symmetry_A
_geom_hbond_publ_flag
O1 H1 O12 0.82 2.09 2.796(3) 144.1 . yes
O2 H2 O3 0.82 1.99 2.742(3) 152.2 . yes
O7 H7 O6 0.82 2.05 2.811(3) 153.8 . yes
O8 H8 O10 0.82 2.04 2.758(3) 146.2 . yes

loop_
_geom_torsion_atom_site_label_1
_geom_torsion_atom_site_label_2
_geom_torsion_atom_site_label_3
_geom_torsion_atom_site_label_4
_geom_torsion
_geom_torsion_site_symmetry_1
_geom_torsion_site_symmetry_2
_geom_torsion_site_symmetry_3
_geom_torsion_site_symmetry_4
_geom_torsion_publ_flag
O1 C1 C2 C3 -177.8(2) . . . . ?
O1 C1 C2 C69 -1.7(4) . . . . ?
O1 C1 C10 C9 177.6(2) . . . . ?
O1 C1 C10 C11 -0.4(3) . . . . ?
O3 C21 C22 C23 180.0(2) . . . . ?
O4 C24 C25 C20 179.9(2) . . . . ?
O5 C30 C31 C32 -178.8(2) . . . . ?
O6 C33 C34 C29 -173.2(2) . . . . ?
O9 C59 C60 C61 179.3(2) . . . . ?
O9 C59 C60 C65 5.4(3) . . . . ?
O12 C68 C69 C2 2.5(4) . . . . ?
O12 C68 C69 C70 -177.3(2) . . . . ?
C1 C2 C3 C4 -0.3(4) . . . . ?
C1 C2 C69 C68 56.3(3) . . . . ?
C1 C2 C69 C70 -123.8(3) . . . . ?
C1 C10 C11 C12 -88.7(3) . . . . ?
C1 C10 C11 C91 86.5(3) . . . . ?
C2 C1 C10 C9 -0.2(4) . . . . ?
C2 C1 C10 C11 -178.2(2) . . . . ?
C2 C3 C4 C5 -178.6(2) . . . . ?
C2 C3 C4 C9 0.9(4) . . . . ?
C2 C69 C70 C71 177.0(2) . . . . ?
C3 C2 C69 C68 -127.7(3) . . . . ?
C3 C2 C69 C70 52.2(3) . . . . ?
C3 C4 C5 C6 161.8(3) . . . . ?
C3 C4 C9 C8 -179.8(3) . . . . ?
C3 C4 C9 C10 -1.2(4) . . . . ?
C4 C5 C6 C7 48.7(5) . . . . ?
C4 C9 C10 C1 0.8(4) . . . . ?
C4 C9 C10 C11 178.7(2) . . . . ?
C5 C4 C9 C8 -0.2(4) . . . . ?
C5 C4 C9 C10 178.4(2) . . . . ?
C5 C6 C7 C8 -63.3(5) . . . . ?
C6 C7 C8 C9 45.7(5) . . . . ?
C7 C8 C9 C4 -12.7(4) . . . . ?
C7 C8 C9 C10 168.7(3) . . . . ?
C8 C9 C10 C1 179.4(3) . . . . ?
C8 C9 C10 C11 -2.7(4) . . . . ?
C9 C4 C5 C6 -17.8(4) . . . . ?
C9 C10 C11 C12 93.3(4) . . . . ?
C9 C10 C11 C91 -91.4(3) . . . . ?
C10 C1 C2 C3 -0.1(4) . . . . ?
C10 C1 C2 C69 176.0(2) . . . . ?
C10 C11 C12 C13 -2.3(5) . . . . ?
C10 C11 C12 C17 175.4(3) . . . . ?
C10 C11 C91 O2 4.9(4) . . . . ?
C10 C11 C91 C19 -171.1(2) . . . . ?
C11 C12 C13 C14 -165.3(4) . . . . ?
C11 C12 C17 C16 177.8(4) . . . . ?
C11 C12 C17 C18 -3.1(5) . . . . ?
C12 C11 C91 O2 -179.8(3) . . . . ?
C12 C11 C91 C19 4.1(4) . . . . ?
C12 C13 C14 C15 -44.3(7) . . . . ?
C12 C17 C18 C19 1.7(5) . . . . ?
C13 C12 C17 C16 -4.5(6) . . . . ?
C13 C12 C17 C18 174.6(4) . . . . ?
C13 C14 C15 C16 59.9(7) . . . . ?
C14 C15 C16 C17 -45.6(7) . . . . ?
C15 C16 C17 C12 17.9(7) . . . . ?
C15 C16 C17 C18 -161.1(5) . . . . ?
C16 C17 C18 C19 -179.2(3) . . . . ?
C17 C12 C13 C14 17.0(6) . . . . ?
C17 C18 C19 C20 -170.3(3) . . . . ?
C17 C18 C19 C91 2.5(4) . . . . ?
C18 C19 C20 C21 -133.2(3) . . . . ?
C18 C19 C20 C25 47.1(3) . . . . ?
C18 C19 C91 O2 178.7(2) . . . . ?
C18 C19 C91 C11 -5.4(4) . . . . ?
C19 C20 C21 O3 1.8(3) . . . . ?
C19 C20 C21 C22 -178.1(2) . . . . ?
C19 C20 C25 C24 178.1(2) . . . . ?
C20 C19 C91 O2 -8.7(4) . . . . ?
C20 C19 C91 C11 167.1(2) . . . . ?
C20 C21 C22 C23 -0.1(4) . . . . ?
C21 C20 C25 C24 -1.5(4) . . . . ?
C21 C22 C23 C24 -1.3(3) . . . . ?
C21 C22 C23 C28 174.4(2) . . . . ?
C22 C23 C24 O4 -178.5(2) . . . . ?
C22 C23 C24 C25 1.2(4) . . . . ?
C22 C23 C28 C29 -99.5(3) . . . . ?
C23 C24 C25 C20 0.2(4) . . . . ?
C23 C28 C29 C30 79.5(3) . . . . ?
C23 C28 C29 C34 -96.3(3) . . . . ?
C24 C23 C28 C29 76.1(3) . . . . ?
C25 C20 C21 O3 -178.6(2) . . . . ?
C25 C20 C21 C22 1.5(3) . . . . ?
C26 O3 C21 C20 179.0(2) . . . . ?
C26 O3 C21 C22 -1.1(4) . . . . ?
C27 O4 C24 C23 -176.3(3) . . . . ?
C27 O4 C24 C25 4.0(5) . . . . ?
C28 C23 C24 O4 5.8(3) . . . . ?
C28 C23 C24 C25 -174.4(2) . . . . ?
C28 C29 C30 O5 4.2(3) . . . . ?
C28 C29 C30 C31 -175.6(2) . . . . ?
C28 C29 C34 C33 174.6(2) . . . . ?
C29 C30 C31 C32 0.9(3) . . . . ?
C30 C29 C34 C33 -1.3(4) . . . . ?
C30 C31 C32 C33 -1.1(3) . . . . ?
C30 C31 C32 C37 176.4(2) . . . . ?
C31 C32 C33 O6 174.1(2) . . . . ?
C31 C32 C33 C34 0.1(4) . . . . ?
C31 C32 C37 C38 54.9(3) . . . . ?
C31 C32 C37 C46 -119.8(3) . . . . ?
C32 C33 C34 C29 1.1(4) . . . . ?
C32 C37 C38 C39 -173.9(2) . . . . ?
C32 C37 C46 O7 -6.1(4) . . . . ?
C32 C37 C46 C45 170.4(2) . . . . ?
C33 C32 C37 C38 -127.8(3) . . . . ?
C33 C32 C37 C46 57.6(3) . . . . ?
C34 C29 C30 O5 -180.0(2) . . . . ?
C34 C29 C30 C31 0.3(3) . . . . ?
C35 O5 C30 C29 -171.6(2) . . . . ?
C35 O5 C30 C31 8.1(4) . . . . ?
C36 O6 C33 C32 76.1(4) . . . . ?
C36 O6 C33 C34 -109.7(3) . . . . ?
C37 C32 C33 O6 -3.2(4) . . . . ?
C37 C32 C33 C34 -177.3(2) . . . . ?
C37 C38 C39 C40 -178.4(3) . . . . ?
C37 C38 C39 C44 2.8(4) . . . . ?
C38 C37 C46 O7 179.1(2) . . . . ?
C38 C37 C46 C45 -4.4(4) . . . . ?
C38 C39 C40 C41 160.6(3) . . . . ?
C38 C39 C44 C43 177.8(3) . . . . ?
C38 C39 C44 C45 -3.3(4) . . . . ?
C39 C40 C41 C42 50.9(5) . . . . ?
C39 C44 C45 C46 -0.1(4) . . . . ?
C39 C44 C45 C47 178.9(2) . . . . ?
C40 C39 C44 C43 -1.0(4) . . . . ?
C40 C39 C44 C45 178.0(3) . . . . ?
C40 C41 C42 C43 -62.4(5) . . . . ?
C41 C42 C43 C44 40.6(5) . . . . ?
C42 C43 C44 C39 -8.8(5) . . . . ?
C42 C43 C44 C45 172.2(3) . . . . ?
C43 C44 C45 C46 178.9(3) . . . . ?
C43 C44 C45 C47 -2.1(4) . . . . ?
C44 C39 C40 C41 -20.6(4) . . . . ?
C44 C45 C46 O7 -179.3(2) . . . . ?
C44 C45 C46 C37 4.0(4) . . . . ?
C44 C45 C47 C48 85.6(3) . . . . ?
C44 C45 C47 C56 -98.2(3) . . . . ?
C45 C47 C48 C49 0.8(4) . . . . ?
C45 C47 C48 C53 178.5(2) . . . . ?
C45 C47 C56 O8 0.8(4) . . . . ?
C45 C47 C56 C55 -176.5(2) . . . . ?
C46 C37 C38 C39 1.0(4) . . . . ?
C46 C45 C47 C48 -95.4(3) . . . . ?
C46 C45 C47 C56 80.8(3) . . . . ?
C47 C45 C46 O7 1.6(3) . . . . ?
C47 C45 C46 C37 -175.0(2) . . . . ?
C47 C48 C49 C50 -160.5(4) . . . . ?
C47 C48 C49 C50A 163.3(6) . . . . ?
C47 C48 C53 C52 176.4(3) . . . . ?
C47 C48 C53 C54 -2.8(4) . . . . ?
C48 C47 C56 O8 176.9(2) . . . . ?
C48 C47 C56 C55 -0.3(4) . . . . ?
C48 C49 C50 C51 -47.5(6) . . . . ?
C48 C49 C50A C51A 49.2(12) . . . . ?
C48 C53 C54 C55 1.1(4) . . . . ?
C49 C48 C53 C52 -6.0(4) . . . . ?
C49 C48 C53 C54 174.9(3) . . . . ?
C49 C50 C51 C52 59.9(8) . . . . ?
C50 C51 C52 C53 -43.3(7) . . . . ?
C51 C52 C53 C48 16.5(5) . . . . ?
C51 C52 C53 C54 -164.3(4) . . . . ?
C52 C53 C54 C55 -178.1(3) . . . . ?
C52 C51A C50A C49 -63.6(17) . . . . ?
C53 C48 C49 C50 21.9(5) . . . . ?
C53 C48 C49 C50A -14.3(7) . . . . ?
C53 C52 C51A C50A 45.9(19) . . . . ?
C53 C54 C55 C56 1.0(4) . . . . ?
C53 C54 C55 C57 -174.5(2) . . . . ?
C54 C55 C56 O8 -178.5(3) . . . . ?
C54 C55 C56 C47 -1.4(4) . . . . ?
C54 C55 C57 C58 48.1(3) . . . . ?
C54 C55 C57 C62 -131.0(3) . . . . ?
C55 C57 C58 C59 -179.7(2) . . . . ?
C55 C57 C62 O10 -3.0(4) . . . . ?
C55 C57 C62 C61 177.3(3) . . . . ?
C56 C47 C48 C49 -175.2(3) . . . . ?
C56 C47 C48 C53 2.4(4) . . . . ?
C56 C55 C57 C58 -127.1(3) . . . . ?
C56 C55 C57 C62 53.8(4) . . . . ?
C57 C55 C56 O8 -3.2(4) . . . . ?
C57 C55 C56 C47 173.9(2) . . . . ?
C57 C58 C59 O9 -178.1(2) . . . . ?
C57 C58 C59 C60 1.7(4) . . . . ?
C58 C57 C62 O10 177.8(3) . . . . ?
C58 C57 C62 C61 -1.9(4) . . . . ?
C58 C59 C60 C61 -0.5(4) . . . . ?
C58 C59 C60 C65 -174.4(2) . . . . ?
C59 C60 C61 C62 -1.9(4) . . . . ?
C59 C60 C65 C66 83.3(3) . . . . ?
C60 C61 C62 O10 -176.5(3) . . . . ?
C60 C61 C62 C57 3.2(4) . . . . ?
C60 C65 C66 C67 -94.9(3) . . . . ?
C60 C65 C66 C71 80.8(3) . . . . ?
C61 C60 C65 C66 -90.5(3) . . . . ?
C62 C57 C58 C59 -0.5(4) . . . . ?
C63 O9 C59 C58 7.5(5) . . . . ?
C63 O9 C59 C60 -172.3(4) . . . . ?
C64 O10 C62 C57 -171.4(5) . . . . ?
C64 O10 C62 C61 8.3(6) . . . . ?
C65 C60 C61 C62 172.1(2) . . . . ?
C65 C66 C67 C68 173.6(2) . . . . ?
C65 C66 C71 O11 6.5(4) . . . . ?
C65 C66 C71 C70 -173.0(2) . . . . ?
C66 C67 C68 O12 -180.0(3) . . . . ?
C66 C67 C68 C69 -1.1(4) . . . . ?
C67 C66 C71 O11 -177.7(2) . . . . ?
C67 C66 C71 C70 2.8(4) . . . . ?
C67 C68 C69 C2 -176.4(2) . . . . ?
C67 C68 C69 C70 3.7(4) . . . . ?
C68 C69 C70 C71 -3.1(4) . . . . ?
C69 C2 C3 C4 -176.5(2) . . . . ?
C69 C70 C71 O11 -179.6(3) . . . . ?
C69 C70 C71 C66 -0.2(4) . . . . ?
C71 C66 C67 C68 -2.2(4) . . . . ?
C72 O12 C68 C67 -3.8(4) . . . . ?
C72 O12 C68 C69 177.3(3) . . . . ?
C73 O11 C71 C66 -164.8(3) . . . . ?
C73 O11 C71 C70 14.7(4) . . . . ?
C91 C11 C12 C13 -177.4(3) . . . . ?
C91 C11 C12 C17 0.3(5) . . . . ?
C91 C19 C20 C21 54.4(3) . . . . ?
C91 C19 C20 C25 -125.3(3) . . . . ?
O13 C74 C75 C76 127.7(5) . . . . ?
O13 C74 C79 C78 -128.6(6) . . . . ?
C74 C75 C76 C77 52.7(7) . . . . ?
C75 C74 C79 C78 50.1(7) . . . . ?
C75 C76 C77 C78 -55.3(8) . . . . ?
C76 C77 C78 C79 54.2(9) . . . . ?
C77 C78 C79 C74 -50.7(8) . . . . ?
C79 C74 C75 C76 -51.0(6) . . . . ?
C81 O14 C82 C83 174.6(6) . . . . ?
C82 O14 C81 C80 -174.4(6) . . . . ?
C51A C52 C53 C48 -9.2(11) . . . . ?
C51A C52 C53 C54 169.9(10) . . . . ?
